data_7219657
loop_
_publ_author_name
'Kirby, Isabelle L.'
'Pitak, Mateusz B.'
'Wilson, Claire'
'Gale, Philip A.'
'Coles, Simon J.'

_publ_section_title
;
 Electron density distribution studies as a tool to explore the behaviour
 of thiourea-based anion receptors
;
_journal_issue 14
_journal_name_full CrystEngComm
_journal_page_first 2815
_journal_paper_doi 10.1039/C5CE00213C
_journal_volume 17
_journal_year 2015
_chemical_compound_source 'Isabelle L Kirby'
_chemical_formula_moiety 'C13 H11 N3 O3, C8 H20 N, Cl'
_chemical_formula_sum 'C21 H31 Cl N4 O3'
_chemical_formula_weight 422.95
_chemical_name_common '1-(4-nitrophenyl)-3-phenylurea with TEACl'
_chemical_name_systematic '1-(4-nitrophenyl)-3-phenylurea with TEACl'
_space_group_IT_number 14
_symmetry_cell_setting monoclinic
_symmetry_space_group_name_Hall '-P 2yn'
_symmetry_space_group_name_H-M 'P 1 21/n 1'
_atom_sites_solution_hydrogens geom
_atom_sites_solution_primary direct
_atom_sites_solution_secondary difmap
_audit_creation_method SHELXL-97
_audit_update_record
;
2015-01-08 deposited with the CCDC.
2015-02-25 downloaded from the CCDC.
;
_cell_angle_alpha 90.00
_cell_angle_beta 106.570(5)
_cell_angle_gamma 90.00
_cell_formula_units_Z 4
_cell_length_a 8.393(2)
_cell_length_b 24.366(6)
_cell_length_c 11.151(3)
_cell_measurement_reflns_used 5425
_cell_measurement_temperature 100(2)
_cell_measurement_theta_max 31.3
_cell_measurement_theta_min 2.8
_cell_volume 2185.7(10)
_computing_cell_refinement
;
CrystalClear-SM Expert 2.0 r7 (Rigaku, 2011)
;
_computing_data_collection
;
CrystalClear-SM Expert 2.0 r7 (Rigaku, 2011)
;
_computing_data_reduction
;
CrystalClear-SM Expert 2.0 r7 (Rigaku, 2011)
;
_computing_publication_material 'WINGX (Farrugia, 1998)'
_computing_structure_refinement 'SHELXL-97 (Sheldrick, 2008)'
_computing_structure_solution
;
CrystalClear-SM Expert 2.0 r7 (Rigaku, 2011)
;
_diffrn_ambient_temperature 100(2)
_diffrn_detector 'CCD plate'
_diffrn_detector_area_resol_mean 28.5714
_diffrn_detector_type 'Rigaku HG Saturn724+ (2x2 bin mode)'
_diffrn_measured_fraction_theta_full 0.993
_diffrn_measured_fraction_theta_max 0.993
_diffrn_measurement_device 'four-circle \k diffractometer'
_diffrn_measurement_device_type 'Rigaku AFC12 (Right)'
_diffrn_measurement_method 'profile data from \w-scans'
_diffrn_measurement_specimen_support 'MiTeGen MicroMesh'
_diffrn_radiation_collimation 'Confocal mirrors, HF Varimax '
_diffrn_radiation_monochromator graphite
_diffrn_radiation_source 'fine-focus sealed tube'
_diffrn_radiation_type MoK\a
_diffrn_radiation_wavelength 0.71073
_diffrn_reflns_av_R_equivalents 0.1380
_diffrn_reflns_av_sigmaI/netI 0.1014
_diffrn_reflns_limit_h_max 10
_diffrn_reflns_limit_h_min -10
_diffrn_reflns_limit_k_max 26
_diffrn_reflns_limit_k_min -31
_diffrn_reflns_limit_l_max 14
_diffrn_reflns_limit_l_min -14
_diffrn_reflns_number 11579
_diffrn_reflns_theta_full 27.48
_diffrn_reflns_theta_max 27.48
_diffrn_reflns_theta_min 3.03
_diffrn_source 'Rotating Anode'
_diffrn_source_current 55.0
_diffrn_source_power 2.475
_diffrn_source_voltage 45.0
_exptl_absorpt_coefficient_mu 0.204
_exptl_absorpt_correction_T_max 0.9939
_exptl_absorpt_correction_T_min 0.9603
_exptl_absorpt_correction_type multi-scan
_exptl_absorpt_process_details
;
Jacobson, R. (1998). REQAB. Private communication to the 
Rigaku Corporation, Tokyo, Japan.
;
_exptl_crystal_colour colourless
_exptl_crystal_density_diffrn 1.285
_exptl_crystal_density_method 'not measured'
_exptl_crystal_description block
_exptl_crystal_F_000 904
_exptl_crystal_size_max 0.20
_exptl_crystal_size_mid 0.07
_exptl_crystal_size_min 0.03
_refine_diff_density_max 0.384
_refine_diff_density_min -0.584
_refine_diff_density_rms 0.080
_refine_ls_extinction_method none
_refine_ls_goodness_of_fit_ref 1.096
_refine_ls_hydrogen_treatment constr
_refine_ls_matrix_type full
_refine_ls_number_parameters 262
_refine_ls_number_reflns 4984
_refine_ls_number_restraints 0
_refine_ls_restrained_S_all 1.096
_refine_ls_R_factor_all 0.0869
_refine_ls_R_factor_gt 0.0714
_refine_ls_shift/su_max 0.000
_refine_ls_shift/su_mean 0.000
_refine_ls_structure_factor_coef Fsqd
_refine_ls_weighting_details 'calc w=1/[\s^2^(Fo^2^)+(0.0509P)^2^+1.2280P] where P=(Fo^2^+2Fc^2^)/3'
_refine_ls_weighting_scheme calc
_refine_ls_wR_factor_gt 0.1555
_refine_ls_wR_factor_ref 0.1654
_reflns_number_gt 4116
_reflns_number_total 4984
_reflns_threshold_expression >2\s(I)
_cod_data_source_file c5ce00213c2.cif
_cod_data_source_block shelxa
_cod_depositor_comments
;
The following automatic conversions were performed:

'_symmetry_cell_setting' value 'Monoclinic' changed to 'monoclinic'
according to
/usr/data/users/saulius/crontab/automatic-downloads/rss-feeds/RSC/lib/dictionaries/cif_core.dic
dictionary named 'cif_core.dic' version 2.4.2 from 2011-04-26.

Automatic conversion script
Id: cif_fix_values 3008 2015-01-20 13:52:24Z robertas 

 Adding full bibliography for 7219650--7219659.cif.
;
_cod_original_cell_volume 2185.8(10)
_cod_original_sg_symbol_H-M 'P 21/n'
_cod_database_code 7219657

loop_
_symmetry_equiv_pos_as_xyz
'x, y, z'
'-x+1/2, y+1/2, -z+1/2'
'-x, -y, -z'
'x-1/2, -y-1/2, z-1/2'

loop_
_atom_site_label
_atom_site_type_symbol
_atom_site_fract_x
_atom_site_fract_y
_atom_site_fract_z
_atom_site_U_iso_or_equiv
_atom_site_adp_type
_atom_site_occupancy
_atom_site_symmetry_multiplicity
_atom_site_calc_flag
_atom_site_refinement_flags
C7 C 0.1482(3) 0.06497(10) 1.0858(2) 0.0233(5) Uani 1 1 d .
C4 C 0.3323(3) -0.01756(10) 1.1313(2) 0.0223(5) Uani 1 1 d .
C3 C 0.4413(3) -0.04678(10) 1.2296(2) 0.0215(5) Uani 1 1 d .
H3 H 0.4531 -0.0361 1.3137 0.026 Uiso 1 1 calc R
C2 C 0.5314(3) -0.09073(10) 1.2058(2) 0.0222(5) Uani 1 1 d .
H2 H 0.6039 -0.1107 1.2726 0.027 Uiso 1 1 calc R
C1 C 0.5143(3) -0.10520(10) 1.0829(2) 0.0238(5) Uani 1 1 d .
C6 C 0.4073(3) -0.07727(10) 0.9845(2) 0.0274(5) Uani 1 1 d .
H6 H 0.3972 -0.0882 0.9009 0.033 Uiso 1 1 calc R
C5 C 0.3151(3) -0.03368(10) 1.0072(2) 0.0276(5) Uani 1 1 d .
H5 H 0.2408 -0.0147 0.9396 0.033 Uiso 1 1 calc R
C8 C 0.0105(3) 0.15288(10) 1.1067(2) 0.0230(5) Uani 1 1 d .
C9 C 0.0218(3) 0.19636(11) 1.1900(2) 0.0282(5) Uani 1 1 d .
H9 H 0.0896 0.1928 1.2738 0.034 Uiso 1 1 calc R
C10 C -0.0646(4) 0.24460(12) 1.1520(3) 0.0336(6) Uani 1 1 d .
H10 H -0.0567 0.2737 1.2100 0.040 Uiso 1 1 calc R
C11 C -0.1629(3) 0.25059(12) 1.0292(3) 0.0333(6) Uani 1 1 d .
H11 H -0.2215 0.2838 1.0025 0.040 Uiso 1 1 calc R
C12 C -0.1744(3) 0.20767(12) 0.9465(2) 0.0320(6) Uani 1 1 d .
H3A H -0.2413 0.2117 0.8625 0.038 Uiso 1 1 calc R
C13 C -0.0902(3) 0.15869(11) 0.9834(2) 0.0289(6) Uani 1 1 d .
H13 H -0.1008 0.1294 0.9255 0.035 Uiso 1 1 calc R
C51 C 0.0449(3) -0.17180(10) 0.4703(2) 0.0241(5) Uani 1 1 d .
H51A H 0.0599 -0.1949 0.5458 0.029 Uiso 1 1 calc R
H51B H -0.0641 -0.1532 0.4543 0.029 Uiso 1 1 calc R
C57 C 0.3516(3) -0.15425(11) 0.5288(2) 0.0271(5) Uani 1 1 d .
H57A H 0.3586 -0.1763 0.4559 0.033 Uiso 1 1 calc R
H57B H 0.4349 -0.1245 0.5405 0.033 Uiso 1 1 calc R
C55 C 0.1589(3) -0.09564(10) 0.6086(2) 0.0214(5) Uani 1 1 d .
H55A H 0.0458 -0.0796 0.5855 0.026 Uiso 1 1 calc R
H55B H 0.1678 -0.1210 0.6795 0.026 Uiso 1 1 calc R
C53 C 0.1633(3) -0.09140(10) 0.3859(2) 0.0244(5) Uani 1 1 d .
H53A H 0.2504 -0.0628 0.4095 0.029 Uiso 1 1 calc R
H53B H 0.1859 -0.1136 0.3182 0.029 Uiso 1 1 calc R
C54 C -0.0022(4) -0.06351(12) 0.3348(2) 0.0342(6) Uani 1 1 d .
H54A H 0.0003 -0.0407 0.2629 0.051 Uiso 1 1 calc R
H54B H -0.0250 -0.0404 0.3998 0.051 Uiso 1 1 calc R
H54C H -0.0896 -0.0913 0.3083 0.051 Uiso 1 1 calc R
C56 C 0.2844(3) -0.04977(10) 0.6518(2) 0.0262(5) Uani 1 1 d .
H56A H 0.2628 -0.0308 0.7231 0.039 Uiso 1 1 calc R
H56B H 0.2745 -0.0237 0.5832 0.039 Uiso 1 1 calc R
H56C H 0.3969 -0.0652 0.6771 0.039 Uiso 1 1 calc R
C58 C 0.3977(3) -0.19056(12) 0.6433(3) 0.0353(6) Uani 1 1 d .
H58A H 0.5096 -0.2054 0.6549 0.053 Uiso 1 1 calc R
H58B H 0.3179 -0.2208 0.6323 0.053 Uiso 1 1 calc R
H58C H 0.3956 -0.1690 0.7170 0.053 Uiso 1 1 calc R
C52 C 0.0398(4) -0.20890(11) 0.3608(3) 0.0339(6) Uani 1 1 d .
H52A H -0.0510 -0.2354 0.3502 0.051 Uiso 1 1 calc R
H52B H 0.1456 -0.2286 0.3764 0.051 Uiso 1 1 calc R
H52C H 0.0214 -0.1868 0.2846 0.051 Uiso 1 1 calc R
N2 N 0.2501(3) 0.02685(8) 1.16454(17) 0.0233(4) Uani 1 1 d .
H1 H 0.2641 0.0314 1.2452 0.028 Uiso 1 1 calc R
N3 N 0.0973(3) 0.10473(8) 1.15321(18) 0.0253(5) Uani 1 1 d .
H2A H 0.1217 0.0995 1.2345 0.030 Uiso 1 1 calc R
N1 N 0.6114(3) -0.15074(9) 1.0558(2) 0.0286(5) Uani 1 1 d .
N5 N 0.1796(2) -0.12840(8) 0.49827(17) 0.0185(4) Uani 1 1 d .
O1 O 0.1112(2) 0.06309(7) 0.97176(15) 0.0309(4) Uani 1 1 d .
O2 O 0.6043(3) -0.16023(8) 0.94619(17) 0.0374(5) Uani 1 1 d .
O3 O 0.6965(3) -0.17810(8) 1.14426(19) 0.0411(5) Uani 1 1 d .
Cl1 Cl 0.28512(7) 0.07306(3) 1.44167(5) 0.02446(17) Uani 1 1 d .

loop_
_atom_site_aniso_label
_atom_site_aniso_U_11
_atom_site_aniso_U_22
_atom_site_aniso_U_33
_atom_site_aniso_U_23
_atom_site_aniso_U_13
_atom_site_aniso_U_12
C7 0.0230(12) 0.0236(12) 0.0210(11) 0.0003(10) 0.0026(9) -0.0004(9)
C4 0.0223(11) 0.0219(11) 0.0219(11) 0.0000(10) 0.0052(9) -0.0064(9)
C3 0.0192(11) 0.0252(12) 0.0197(10) 0.0006(10) 0.0050(9) -0.0041(9)
C2 0.0181(11) 0.0255(12) 0.0215(11) 0.0047(10) 0.0032(9) -0.0034(9)
C1 0.0255(12) 0.0193(11) 0.0268(12) 0.0001(10) 0.0077(10) -0.0035(9)
C6 0.0329(13) 0.0250(12) 0.0227(12) -0.0038(10) 0.0054(10) -0.0001(10)
C5 0.0330(14) 0.0250(12) 0.0214(11) -0.0009(10) 0.0023(10) 0.0028(10)
C8 0.0217(11) 0.0248(12) 0.0233(11) 0.0031(10) 0.0078(9) -0.0010(10)
C9 0.0246(12) 0.0326(14) 0.0281(12) -0.0017(11) 0.0086(10) 0.0017(11)
C10 0.0350(14) 0.0324(14) 0.0374(14) -0.0040(12) 0.0168(12) 0.0050(12)
C11 0.0306(14) 0.0312(14) 0.0409(15) 0.0074(12) 0.0144(12) 0.0086(11)
C12 0.0265(13) 0.0369(15) 0.0308(13) 0.0052(12) 0.0055(10) 0.0038(11)
C13 0.0302(13) 0.0283(13) 0.0262(12) 0.0015(11) 0.0045(10) -0.0004(11)
C51 0.0225(11) 0.0210(11) 0.0280(12) 0.0012(10) 0.0056(9) -0.0056(9)
C57 0.0181(11) 0.0307(13) 0.0317(13) -0.0007(11) 0.0057(9) 0.0028(10)
C55 0.0207(11) 0.0229(11) 0.0197(10) 0.0006(10) 0.0040(9) 0.0010(9)
C53 0.0258(12) 0.0290(13) 0.0179(11) 0.0030(10) 0.0050(9) -0.0046(10)
C54 0.0350(15) 0.0384(15) 0.0269(13) 0.0088(12) 0.0050(11) 0.0047(12)
C56 0.0245(12) 0.0243(12) 0.0259(12) 0.0010(10) 0.0010(10) 0.0002(10)
C58 0.0289(14) 0.0329(14) 0.0399(15) 0.0044(12) 0.0030(11) 0.0100(11)
C52 0.0362(15) 0.0288(14) 0.0339(14) -0.0059(12) 0.0054(11) -0.0062(11)
N2 0.0268(10) 0.0253(10) 0.0161(9) -0.0012(8) 0.0036(8) 0.0022(8)
N3 0.0311(11) 0.0257(10) 0.0175(9) 0.0014(8) 0.0044(8) 0.0019(9)
N1 0.0284(11) 0.0229(10) 0.0349(12) 0.0014(10) 0.0099(9) -0.0014(9)
N5 0.0155(9) 0.0216(9) 0.0182(9) 0.0006(8) 0.0045(7) -0.0014(7)
O1 0.0391(11) 0.0305(10) 0.0199(8) 0.0000(8) 0.0032(7) 0.0076(8)
O2 0.0421(12) 0.0373(11) 0.0320(10) -0.0081(9) 0.0095(8) 0.0058(9)
O3 0.0478(13) 0.0362(11) 0.0426(11) 0.0158(9) 0.0182(10) 0.0184(10)
Cl1 0.0182(3) 0.0341(3) 0.0202(3) 0.0013(2) 0.0040(2) -0.0001(2)

loop_
_atom_type_symbol
_atom_type_description
_atom_type_scat_dispersion_real
_atom_type_scat_dispersion_imag
_atom_type_scat_source
C C 0.0033 0.0016 'International Tables Vol C Tables 4.2.6.8 and 6.1.1.4'
H H 0.0000 0.0000 'International Tables Vol C Tables 4.2.6.8 and 6.1.1.4'
N N 0.0061 0.0033 'International Tables Vol C Tables 4.2.6.8 and 6.1.1.4'
S S 0.1246 0.1234 'International Tables Vol C Tables 4.2.6.8 and 6.1.1.4'
O O 0.0106 0.0060 'International Tables Vol C Tables 4.2.6.8 and 6.1.1.4'
Cl Cl 0.1484 0.1585 'International Tables Vol C Tables 4.2.6.8 and 6.1.1.4'

loop_
_geom_angle_atom_site_label_1
_geom_angle_atom_site_label_2
_geom_angle_atom_site_label_3
_geom_angle
O1 C7 N3 124.9(2)
O1 C7 N2 124.1(2)
N3 C7 N2 110.97(19)
N2 C4 C3 116.7(2)
N2 C4 C5 124.1(2)
C3 C4 C5 119.2(2)
C2 C3 C4 120.9(2)
C2 C3 H3 119.6
C4 C3 H3 119.6
C3 C2 C1 118.8(2)
C3 C2 H2 120.6
C1 C2 H2 120.6
C2 C1 C6 121.4(2)
C2 C1 N1 119.6(2)
C6 C1 N1 119.0(2)
C5 C6 C1 120.3(2)
C5 C6 H6 119.8
C1 C6 H6 119.8
C6 C5 C4 119.4(2)
C6 C5 H5 120.3
C4 C5 H5 120.3
C9 C8 C13 119.0(2)
C9 C8 N3 117.4(2)
C13 C8 N3 123.6(2)
C10 C9 C8 120.8(2)
C10 C9 H9 119.6
C8 C9 H9 119.6
C9 C10 C11 120.2(3)
C9 C10 H10 119.9
C11 C10 H10 119.9
C12 C11 C10 119.2(2)
C12 C11 H11 120.4
C10 C11 H11 120.4
C11 C12 C13 121.4(2)
C11 C12 H3A 119.3
C13 C12 H3A 119.3
C12 C13 C8 119.4(2)
C12 C13 H13 120.3
C8 C13 H13 120.3
C52 C51 N5 115.6(2)
C52 C51 H51A 108.4
N5 C51 H51A 108.4
C52 C51 H51B 108.4
N5 C51 H51B 108.4
H51A C51 H51B 107.4
C58 C57 N5 115.4(2)
C58 C57 H57A 108.4
N5 C57 H57A 108.4
C58 C57 H57B 108.4
N5 C57 H57B 108.4
H57A C57 H57B 107.5
C56 C55 N5 114.56(19)
C56 C55 H55A 108.6
N5 C55 H55A 108.6
C56 C55 H55B 108.6
N5 C55 H55B 108.6
H55A C55 H55B 107.6
C54 C53 N5 115.9(2)
C54 C53 H53A 108.3
N5 C53 H53A 108.3
C54 C53 H53B 108.3
N5 C53 H53B 108.3
H53A C53 H53B 107.4
C53 C54 H54A 109.5
C53 C54 H54B 109.5
H54A C54 H54B 109.5
C53 C54 H54C 109.5
H54A C54 H54C 109.5
H54B C54 H54C 109.5
C55 C56 H56A 109.5
C55 C56 H56B 109.5
H56A C56 H56B 109.5
C55 C56 H56C 109.5
H56A C56 H56C 109.5
H56B C56 H56C 109.5
C57 C58 H58A 109.5
C57 C58 H58B 109.5
H58A C58 H58B 109.5
C57 C58 H58C 109.5
H58A C58 H58C 109.5
H58B C58 H58C 109.5
C51 C52 H52A 109.5
C51 C52 H52B 109.5
H52A C52 H52B 109.5
C51 C52 H52C 109.5
H52A C52 H52C 109.5
H52B C52 H52C 109.5
C4 N2 C7 127.9(2)
C4 N2 H1 116.1
C7 N2 H1 116.1
C7 N3 C8 126.9(2)
C7 N3 H2A 116.5
C8 N3 H2A 116.5
O2 N1 O3 123.1(2)
O2 N1 C1 118.6(2)
O3 N1 C1 118.3(2)
C51 N5 C55 106.44(17)
C51 N5 C53 111.03(17)
C55 N5 C53 110.64(18)
C51 N5 C57 111.21(18)
C55 N5 C57 110.92(17)
C53 N5 C57 106.67(18)

loop_
_geom_bond_atom_site_label_1
_geom_bond_atom_site_label_2
_geom_bond_distance
C7 O1 1.221(3)
C7 N3 1.367(3)
C7 N2 1.391(3)
C4 N2 1.390(3)
C4 C3 1.405(3)
C4 C5 1.406(3)
C3 C2 1.380(3)
C3 H3 0.9500
C2 C1 1.382(3)
C2 H2 0.9500
C1 C6 1.383(3)
C1 N1 1.459(3)
C6 C5 1.379(4)
C6 H6 0.9500
C5 H5 0.9500
C8 C9 1.394(4)
C8 C13 1.400(3)
C8 N3 1.400(3)
C9 C10 1.382(4)
C9 H9 0.9500
C10 C11 1.390(4)
C10 H10 0.9500
C11 C12 1.379(4)
C11 H11 0.9500
C12 C13 1.388(4)
C12 H3A 0.9500
C13 H13 0.9500
C51 C52 1.510(4)
C51 N5 1.514(3)
C51 H51A 0.9900
C51 H51B 0.9900
C57 C58 1.510(4)
C57 N5 1.522(3)
C57 H57A 0.9900
C57 H57B 0.9900
C55 C56 1.517(3)
C55 N5 1.518(3)
C55 H55A 0.9900
C55 H55B 0.9900
C53 C54 1.505(3)
C53 N5 1.518(3)
C53 H53A 0.9900
C53 H53B 0.9900
C54 H54A 0.9800
C54 H54B 0.9800
C54 H54C 0.9800
C56 H56A 0.9800
C56 H56B 0.9800
C56 H56C 0.9800
C58 H58A 0.9800
C58 H58B 0.9800
C58 H58C 0.9800
C52 H52A 0.9800
C52 H52B 0.9800
C52 H52C 0.9800
N2 H1 0.8800
N3 H2A 0.8800
N1 O2 1.228(3)
N1 O3 1.235(3)

loop_
_geom_hbond_atom_site_label_D
_geom_hbond_atom_site_label_H
_geom_hbond_atom_site_label_A
_geom_hbond_distance_DH
_geom_hbond_distance_HA
_geom_hbond_distance_DA
_geom_hbond_angle_DHA
N2 H1 Cl1 0.88 2.37 3.223(2) 161.8
N3 H2A Cl1 0.88 2.41 3.246(2) 157.9
